data_7700878
loop_
_publ_author_name
'Fei, Bao-Li'
'Tu, Shuangyan'
'Wei, Zuzhuang'
'Wang, Pingping'
'Long, Jian-Ying'
'Qiao, Chunhua'
'Chen, Zhen-Feng'

_publ_section_title
;
 Biological evaluation of optically pure chiral binuclear copper(ii)
 complexes based on a rosin derivative as highly potential anticancer
 agents.
;
_journal_issue 41
_journal_name_full 'Dalton transactions (Cambridge, England : 2003)'
_journal_page_first 15646
_journal_page_last 15656
_journal_paper_doi 10.1039/c9dt01942a
_journal_volume 48
_journal_year 2019
_chemical_absolute_configuration rm
_chemical_formula_moiety 'C54 H62 Cl2 Cu2 N8 O2 S2'
_chemical_formula_sum 'C54 H62 Cl2 Cu2 N8 O2 S2'
_chemical_formula_weight 1117.21
_space_group_crystal_system orthorhombic
_space_group_IT_number 19
_space_group_name_Hall 'P 2ac 2ab'
_space_group_name_H-M_alt 'P 21 21 21'
_symmetry_space_group_name_Hall 'P 2ac 2ab'
_symmetry_space_group_name_H-M 'P 21 21 21'
_atom_sites_solution_hydrogens geom
_audit_creation_method SHELXL-2018/3
_audit_update_record
;
2019-08-15 deposited with the CCDC.    2019-08-20 downloaded from the CCDC.
;
_cell_angle_alpha 90
_cell_angle_beta 90
_cell_angle_gamma 90
_cell_formula_units_Z 4
_cell_length_a 12.5096(6)
_cell_length_b 14.2481(8)
_cell_length_c 32.6019(18)
_cell_measurement_reflns_used 9898
_cell_measurement_temperature 296(2)
_cell_measurement_theta_max 26.2
_cell_measurement_theta_min 2.36
_cell_volume 5810.9(5)
_computing_cell_refinement 'Bruker SAINT '
_computing_data_collection 'D8 Venture'
_computing_data_reduction 'Bruker SAINT'
_computing_molecular_graphics 'SHELXTL (Sheldrick, 2008)'
_computing_publication_material 'SHELXTL (Sheldrick, 2008)'
_computing_structure_refinement 'SHELXL-2018/3 (Sheldrick, 2018)'
_computing_structure_solution 'SHELXS (Sheldrick, 2008)'
_diffrn_ambient_temperature 296(2)
_diffrn_measured_fraction_theta_full 0.999
_diffrn_measured_fraction_theta_max 0.999
_diffrn_measurement_device_type 'Bruker D8 Venture'
_diffrn_measurement_method '\f and \w scans'
_diffrn_radiation_type MoK\a
_diffrn_radiation_wavelength 0.71073
_diffrn_reflns_av_R_equivalents 0.0592
_diffrn_reflns_av_unetI/netI 0.0736
_diffrn_reflns_Laue_measured_fraction_full 0.999
_diffrn_reflns_Laue_measured_fraction_max 0.999
_diffrn_reflns_limit_h_max 14
_diffrn_reflns_limit_h_min -14
_diffrn_reflns_limit_k_max 16
_diffrn_reflns_limit_k_min -16
_diffrn_reflns_limit_l_max 38
_diffrn_reflns_limit_l_min -30
_diffrn_reflns_number 39751
_diffrn_reflns_point_group_measured_fraction_full 0.997
_diffrn_reflns_point_group_measured_fraction_max 0.997
_diffrn_reflns_theta_full 25.050
_diffrn_reflns_theta_max 25.050
_diffrn_reflns_theta_min 2.166
_diffrn_source 'sealed tube'
_exptl_absorpt_coefficient_mu 0.940
_exptl_absorpt_correction_T_max 0.904
_exptl_absorpt_correction_T_min 0.834
_exptl_absorpt_correction_type multi-scan
_exptl_absorpt_process_details 'SADABS (Bruker, 2005)'
_exptl_crystal_colour green
_exptl_crystal_density_diffrn 1.277
_exptl_crystal_description block
_exptl_crystal_F_000 2328
_exptl_crystal_size_max 0.200
_exptl_crystal_size_mid 0.160
_exptl_crystal_size_min 0.110
_refine_diff_density_max 0.505
_refine_diff_density_min -0.371
_refine_diff_density_rms 0.071
_refine_ls_abs_structure_details
;
 Refined as an inversion twin.
;
_refine_ls_abs_structure_Flack 0.05(2)
_refine_ls_extinction_method none
_refine_ls_goodness_of_fit_ref 0.985
_refine_ls_hydrogen_treatment constr
_refine_ls_matrix_type full
_refine_ls_number_parameters 639
_refine_ls_number_reflns 10235
_refine_ls_number_restraints 89
_refine_ls_restrained_S_all 1.001
_refine_ls_R_factor_all 0.0829
_refine_ls_R_factor_gt 0.0519
_refine_ls_shift/su_max 0.032
_refine_ls_shift/su_mean 0.002
_refine_ls_structure_factor_coef Fsqd
_refine_ls_weighting_details 'w=1/[\s^2^(Fo^2^)+(0.0707P)^2^] where P=(Fo^2^+2Fc^2^)/3'
_refine_ls_weighting_scheme calc
_refine_ls_wR_factor_gt 0.1193
_refine_ls_wR_factor_ref 0.1275
_reflns_Friedel_coverage 0.799
_reflns_Friedel_fraction_full 0.995
_reflns_Friedel_fraction_max 0.995
_reflns_number_gt 7241
_reflns_number_total 10235
_reflns_threshold_expression 'I > 2\s(I)'
_cod_data_source_file c9dt01942a2.cif
_cod_data_source_block wpp-2_sq
_cod_depositor_comments 'Adding full bibliography for 7700877--7700878.cif.'
_cod_database_code 7700878
_shelx_shelxl_version_number 2018/3
_shelx_space_group_comment
;
The symmetry employed for this shelxl refinement is uniquely defined
by the following loop, which should always be used as a source of
symmetry information in preference to the above space-group names.
They are only intended as comments.
;
_shelx_estimated_absorpt_t_min 0.834
_shelx_estimated_absorpt_t_max 0.904

loop_
_space_group_symop_operation_xyz
'x, y, z'
'-x+1/2, -y, z+1/2'
'-x, y+1/2, -z+1/2'
'x+1/2, -y+1/2, -z'

loop_
_atom_site_label
_atom_site_type_symbol
_atom_site_fract_x
_atom_site_fract_y
_atom_site_fract_z
_atom_site_U_iso_or_equiv
_atom_site_adp_type
_atom_site_occupancy
_atom_site_site_symmetry_order
_atom_site_calc_flag
_atom_site_refinement_flags_posn
_atom_site_refinement_flags_adp
Cu1 Cu 0.28586(6) 0.95751(6) 1.02213(3) 0.0424(3) Uani 1 1 d . .
Cu2 Cu 0.13950(6) 1.05007(6) 0.98103(3) 0.0413(3) Uani 1 1 d . .
C1 C 0.4365(6) 0.8032(5) 1.0504(3) 0.042(2) Uani 1 1 d . .
H1 H 0.376082 0.768601 1.057275 0.051 Uiso 1 1 calc R U
C2 C 0.5359(5) 0.7625(5) 1.0567(3) 0.044(2) Uani 1 1 d . .
H2 H 0.542223 0.702869 1.068030 0.053 Uiso 1 1 calc R U
C3 C 0.6258(6) 0.8137(6) 1.0453(3) 0.047(2) Uani 1 1 d . .
H3 H 0.694012 0.788770 1.048290 0.056 Uiso 1 1 calc R U
C4 C 0.6112(5) 0.9011(5) 1.0299(2) 0.041(2) Uani 1 1 d . .
H4 H 0.670100 0.936994 1.022343 0.049 Uiso 1 1 calc R U
C5 C 0.5104(5) 0.9370(5) 1.0253(2) 0.0282(16) Uani 1 1 d . .
C6 C 0.4918(5) 1.0319(5) 1.0056(2) 0.0255(16) Uani 1 1 d . .
C7 C 0.3569(5) 1.1225(4) 0.9749(2) 0.0242(15) Uani 1 1 d . .
C8 C 0.3272(5) 1.2513(5) 0.9292(2) 0.0310(18) Uani 1 1 d . .
C9 C 0.3294(6) 1.3332(5) 0.8985(2) 0.038(2) Uani 1 1 d . .
C10 C 0.2442(7) 1.4041(5) 0.9126(3) 0.054(2) Uani 1 1 d . .
H10A H 0.178732 1.370451 0.918831 0.065 Uiso 1 1 calc R U
H10B H 0.268398 1.433952 0.937660 0.065 Uiso 1 1 calc R U
C11 C 0.2198(8) 1.4799(6) 0.8808(3) 0.072(3) Uani 1 1 d . .
H11A H 0.282857 1.518106 0.876276 0.086 Uiso 1 1 calc R U
H11B H 0.163152 1.520409 0.890880 0.086 Uiso 1 1 calc R U
C12 C 0.1852(9) 1.4339(7) 0.8405(3) 0.076(3) Uani 1 1 d . .
H12A H 0.119598 1.399155 0.845121 0.091 Uiso 1 1 calc R U
H12B H 0.169896 1.482722 0.820574 0.091 Uiso 1 1 calc R U
C13 C 0.2689(7) 1.3675(6) 0.8225(2) 0.051(2) Uani 1 1 d . .
C14 C 0.2204(8) 1.3128(6) 0.7868(3) 0.060(3) Uani 1 1 d . .
C15 C 0.1495(10) 1.3543(9) 0.7598(3) 0.093(4) Uani 1 1 d . .
H15 H 0.131052 1.416471 0.764866 0.112 Uiso 1 1 calc R U
C16 C 0.1054(11) 1.3140(10) 0.7273(4) 0.115(4) Uani 1 1 d . .
H16 H 0.059404 1.347257 0.710264 0.138 Uiso 1 1 calc R U
C17 C 0.1308(11) 1.2168(11) 0.7192(4) 0.106(4) Uani 1 1 d . .
C18 C 0.2039(11) 1.1752(9) 0.7451(3) 0.094(4) Uani 1 1 d . .
H18 H 0.223719 1.113447 0.739907 0.113 Uiso 1 1 calc R U
C19 C 0.2491(9) 1.2200(6) 0.7780(3) 0.067(3) Uani 1 1 d . .
C20 C 0.3258(9) 1.1675(7) 0.8041(3) 0.086(3) Uani 1 1 d . .
H20A H 0.383160 1.145025 0.786654 0.103 Uiso 1 1 calc R U
H20B H 0.289302 1.112848 0.814943 0.103 Uiso 1 1 calc R U
C21 C 0.3756(7) 1.2197(6) 0.8397(3) 0.054(2) Uani 1 1 d . .
H21A H 0.393390 1.175605 0.861340 0.065 Uiso 1 1 calc R U
H21B H 0.441055 1.249837 0.830787 0.065 Uiso 1 1 calc R U
C22 C 0.2989(6) 1.2931(5) 0.8562(2) 0.0357(17) Uani 1 1 d . .
H22 H 0.232371 1.258589 0.861090 0.043 Uiso 1 1 calc R U
C23 C 0.4432(6) 1.3769(6) 0.8999(3) 0.059(3) Uani 1 1 d . .
H23A H 0.463605 1.387492 0.927928 0.088 Uiso 1 1 calc R U
H23B H 0.443155 1.435490 0.885376 0.088 Uiso 1 1 calc R U
H23C H 0.493220 1.334720 0.887293 0.088 Uiso 1 1 calc R U
C24 C 0.3631(8) 1.4205(6) 0.8054(3) 0.071(3) Uani 1 1 d . .
H24A H 0.417000 1.376856 0.796771 0.107 Uiso 1 1 calc R U
H24B H 0.391890 1.461005 0.826214 0.107 Uiso 1 1 calc R U
H24C H 0.340398 1.457490 0.782403 0.107 Uiso 1 1 calc R U
C25 C 0.0741(15) 1.1724(14) 0.6802(6) 0.194(7) Uani 1 1 d D .
H25 H 0.091635 1.214398 0.657390 0.233 Uiso 1 1 calc R U
C26 C 0.1251(14) 1.0835(13) 0.6703(6) 0.239(10) Uani 1 1 d D .
H26A H 0.092409 1.058997 0.645868 0.358 Uiso 1 1 d R U
H26B H 0.113619 1.040748 0.692578 0.358 Uiso 1 1 d R U
H26C H 0.200509 1.090979 0.665778 0.358 Uiso 1 1 d R U
C27 C -0.0484(13) 1.1747(13) 0.6836(6) 0.207(7) Uani 1 1 d D U
H27A H -0.070500 1.138629 0.706976 0.311 Uiso 1 1 calc R U
H27B H -0.079216 1.148381 0.659197 0.311 Uiso 1 1 calc R U
H27C H -0.071868 1.238394 0.686705 0.311 Uiso 1 1 calc R U
C28 C -0.0117(5) 1.1996(5) 0.9464(3) 0.041(2) Uani 1 1 d . .
H28 H 0.048239 1.233504 0.938364 0.049 Uiso 1 1 calc R U
C29 C -0.1106(6) 1.2359(6) 0.9386(3) 0.045(2) Uani 1 1 d . .
H29 H -0.117691 1.293453 0.925462 0.054 Uiso 1 1 calc R U
C30 C -0.1983(6) 1.1869(5) 0.9503(2) 0.042(2) Uani 1 1 d . .
H30 H -0.266152 1.211069 0.945455 0.051 Uiso 1 1 calc R U
C31 C -0.1868(5) 1.1018(5) 0.9692(2) 0.038(2) Uani 1 1 d . .
H31 H -0.246495 1.067505 0.977187 0.046 Uiso 1 1 calc R U
C32 C -0.0859(5) 1.0677(5) 0.9760(2) 0.0320(17) Uani 1 1 d . .
C33 C -0.0672(5) 0.9774(5) 0.9979(2) 0.0344(19) Uani 1 1 d . .
C34 C 0.0688(5) 0.8875(5) 1.0278(2) 0.0322(18) Uani 1 1 d . .
C35 C 0.0975(5) 0.7552(5) 1.0734(2) 0.0361(19) Uani 1 1 d . .
C36 C 0.0903(6) 0.6730(5) 1.1028(2) 0.0368(19) Uani 1 1 d . .
C37 C 0.0247(7) 0.5971(5) 1.0824(2) 0.045(2) Uani 1 1 d . .
H37A H 0.066002 0.569914 1.060257 0.054 Uiso 1 1 calc R U
H37B H -0.038826 0.625246 1.070591 0.054 Uiso 1 1 calc R U
C38 C -0.0089(8) 0.5197(5) 1.1116(2) 0.058(2) Uani 1 1 d . .
H38A H -0.053698 0.475155 1.097014 0.070 Uiso 1 1 calc R U
H38B H 0.054129 0.486513 1.121087 0.070 Uiso 1 1 calc R U
C39 C -0.0684(8) 0.5572(6) 1.1474(2) 0.062(3) Uani 1 1 d . .
H39A H -0.086981 0.505483 1.165419 0.074 Uiso 1 1 calc R U
H39B H -0.134448 0.585339 1.137866 0.074 Uiso 1 1 calc R U
C40 C -0.0060(8) 0.6299(6) 1.1718(3) 0.057(2) Uani 1 1 d . .
C41 C -0.0734(9) 0.6747(6) 1.2055(3) 0.068(3) Uani 1 1 d . .
C42 C -0.1370(12) 0.6209(9) 1.2283(4) 0.115(4) Uani 1 1 d . U
H42 H -0.139235 0.556561 1.223579 0.138 Uiso 1 1 calc R U
C43 C -0.2041(14) 0.6619(10) 1.2610(4) 0.126(6) Uani 1 1 d . .
H43 H -0.251159 0.623334 1.275226 0.151 Uiso 1 1 calc R U
C44 C -0.1991(14) 0.7511(11) 1.2704(4) 0.120(5) Uani 1 1 d . .
C45 C -0.1319(12) 0.8038(8) 1.2461(4) 0.102(4) Uani 1 1 d . .
H45 H -0.130699 0.868231 1.250706 0.122 Uiso 1 1 calc R U
C46 C -0.0671(9) 0.7697(7) 1.2161(3) 0.073(3) Uani 1 1 d . .
C47 C 0.0051(10) 0.8342(7) 1.1921(3) 0.091(4) Uani 1 1 d . .
H47A H -0.039226 0.875696 1.175795 0.110 Uiso 1 1 calc R U
H47B H 0.044222 0.872956 1.211464 0.110 Uiso 1 1 calc R U
C48 C 0.0839(8) 0.7880(6) 1.1643(3) 0.062(3) Uani 1 1 d . .
H48A H 0.143675 0.764332 1.180223 0.074 Uiso 1 1 calc R U
H48B H 0.111218 0.833382 1.144768 0.074 Uiso 1 1 calc R U
C49 C 0.0309(6) 0.7078(5) 1.1416(2) 0.043(2) Uani 1 1 d . .
H49 H -0.035803 0.734695 1.131130 0.051 Uiso 1 1 calc R U
C50 C 0.2060(6) 0.6416(6) 1.1101(3) 0.059(3) Uani 1 1 d . .
H50A H 0.242286 0.687641 1.126447 0.089 Uiso 1 1 calc R U
H50B H 0.241841 0.635168 1.084183 0.089 Uiso 1 1 calc R U
H50C H 0.206213 0.582408 1.124103 0.089 Uiso 1 1 calc R U
C51 C 0.0883(9) 0.5801(6) 1.1942(3) 0.082(3) Uani 1 1 d . .
H51A H 0.138759 0.626284 1.203427 0.124 Uiso 1 1 calc R U
H51B H 0.122919 0.537636 1.175601 0.124 Uiso 1 1 calc R U
H51C H 0.061334 0.545826 1.217326 0.124 Uiso 1 1 calc R U
C52 C -0.2730(14) 0.8080(13) 1.3016(4) 0.164(5) Uani 1 1 d D .
H52 H -0.287077 0.873240 1.293700 0.196 Uiso 1 1 calc R U
C53 C -0.3702(14) 0.7523(13) 1.3126(6) 0.201(7) Uani 1 1 d D U
H53A H -0.349215 0.690281 1.320791 0.302 Uiso 1 1 calc R U
H53B H -0.416800 0.748479 1.289282 0.302 Uiso 1 1 calc R U
H53C H -0.406890 0.782513 1.334851 0.302 Uiso 1 1 calc R U
C54 C -0.2120(12) 0.7966(14) 1.3398(4) 0.187(8) Uani 1 1 d D .
H54A H -0.212242 0.731756 1.347708 0.281 Uiso 1 1 calc R U
H54B H -0.244274 0.833669 1.361026 0.281 Uiso 1 1 calc R U
H54C H -0.139726 0.817053 1.335528 0.281 Uiso 1 1 calc R U
Cl1 Cl 0.22991(13) 0.92526(13) 0.94619(6) 0.0420(5) Uani 1 1 d . .
Cl2 Cl 0.19670(14) 1.07993(13) 1.05661(7) 0.0450(5) Uani 1 1 d . .
N1 N 0.4230(4) 0.8880(4) 1.03533(18) 0.0317(15) Uani 1 1 d . .
N2 N 0.3864(4) 1.0488(4) 0.99882(18) 0.0303(14) Uani 1 1 d . .
N3 N 0.2557(4) 1.1353(4) 0.96476(19) 0.0318(15) Uani 1 1 d . .
N4 N 0.2406(4) 1.2089(4) 0.93813(19) 0.0343(15) Uani 1 1 d . .
N5 N 0.0020(4) 1.1171(4) 0.96517(19) 0.0339(16) Uani 1 1 d . .
N6 N 0.0394(4) 0.9603(4) 1.00441(19) 0.0320(15) Uani 1 1 d . .
N7 N 0.1692(4) 0.8723(4) 1.0377(2) 0.0366(16) Uani 1 1 d . .
N8 N 0.1871(4) 0.7963(4) 1.06389(19) 0.0364(16) Uani 1 1 d . .
O1 O 0.5648(3) 1.0821(3) 0.99514(17) 0.0452(15) Uani 1 1 d . .
O2 O -0.1397(3) 0.9268(4) 1.00833(18) 0.0513(15) Uani 1 1 d . .
S1 S 0.43923(13) 1.20508(13) 0.95293(6) 0.0308(4) Uani 1 1 d . .
S2 S -0.01590(13) 0.80723(14) 1.05201(7) 0.0385(5) Uani 1 1 d . .

loop_
_atom_site_aniso_label
_atom_site_aniso_U_11
_atom_site_aniso_U_22
_atom_site_aniso_U_33
_atom_site_aniso_U_23
_atom_site_aniso_U_13
_atom_site_aniso_U_12
Cu1 0.0169(4) 0.0401(5) 0.0702(7) 0.0219(6) 0.0030(4) -0.0007(4)
Cu2 0.0178(4) 0.0430(6) 0.0632(7) 0.0253(6) 0.0010(4) -0.0011(4)
C1 0.032(4) 0.033(5) 0.061(6) 0.012(4) 0.001(4) 0.002(3)
C2 0.034(4) 0.037(5) 0.062(6) 0.018(4) -0.006(4) 0.008(3)
C3 0.024(4) 0.050(5) 0.065(6) 0.008(5) -0.003(4) 0.014(4)
C4 0.022(4) 0.049(5) 0.051(6) 0.009(4) 0.001(4) 0.001(3)
C5 0.015(3) 0.039(4) 0.030(4) -0.005(4) -0.001(3) -0.001(3)
C6 0.019(3) 0.033(4) 0.025(4) 0.001(3) 0.000(3) 0.004(3)
C7 0.022(3) 0.032(4) 0.019(4) 0.003(3) 0.002(3) -0.003(3)
C8 0.028(4) 0.033(4) 0.033(5) -0.002(4) 0.001(3) -0.003(3)
C9 0.040(4) 0.036(5) 0.038(5) 0.006(4) 0.002(4) -0.007(3)
C10 0.090(6) 0.037(5) 0.035(5) 0.006(4) -0.005(5) 0.010(4)
C11 0.099(7) 0.053(6) 0.063(7) 0.004(5) 0.009(6) 0.019(5)
C12 0.129(9) 0.066(7) 0.032(5) 0.009(5) -0.016(5) 0.018(6)
C13 0.077(6) 0.043(5) 0.033(5) 0.011(4) 0.002(5) -0.003(4)
C14 0.089(7) 0.055(6) 0.037(5) 0.014(5) -0.015(5) -0.006(5)
C15 0.116(10) 0.100(9) 0.064(8) 0.020(7) -0.033(7) 0.001(8)
C16 0.134(11) 0.131(8) 0.080(9) 0.006(7) -0.054(8) -0.005(7)
C17 0.124(8) 0.127(8) 0.067(7) 0.002(6) -0.013(6) -0.028(7)
C18 0.120(9) 0.090(7) 0.073(8) 0.008(7) 0.003(6) -0.023(7)
C19 0.117(8) 0.048(6) 0.035(6) -0.003(5) -0.016(6) -0.016(6)
C20 0.129(9) 0.076(7) 0.054(7) -0.023(6) -0.003(7) 0.027(7)
C21 0.068(6) 0.051(5) 0.043(5) -0.004(4) 0.012(5) 0.005(4)
C22 0.041(4) 0.034(4) 0.032(4) 0.002(4) -0.003(4) -0.001(3)
C23 0.071(6) 0.054(6) 0.051(6) 0.017(5) -0.004(5) -0.034(5)
C24 0.105(7) 0.071(7) 0.038(6) 0.011(5) 0.003(6) -0.030(6)
C25 0.179(9) 0.244(16) 0.160(12) -0.095(12) -0.060(9) -0.022(10)
C26 0.217(14) 0.249(17) 0.25(2) -0.138(16) -0.078(16) -0.019(13)
C27 0.180(8) 0.219(13) 0.224(13) -0.058(11) -0.064(9) -0.048(9)
C28 0.025(4) 0.037(5) 0.060(6) 0.005(4) 0.001(4) -0.001(3)
C29 0.041(5) 0.042(5) 0.052(6) 0.012(4) -0.003(4) 0.014(4)
C30 0.030(4) 0.046(5) 0.051(5) 0.010(4) -0.005(4) 0.014(4)
C31 0.027(4) 0.055(5) 0.034(5) 0.007(4) -0.001(3) 0.006(3)
C32 0.021(3) 0.041(4) 0.033(4) 0.008(4) 0.001(3) 0.007(3)
C33 0.020(3) 0.038(4) 0.046(5) 0.003(4) 0.007(4) -0.003(3)
C34 0.023(3) 0.034(4) 0.040(5) -0.003(4) 0.003(4) 0.001(3)
C35 0.036(4) 0.038(5) 0.035(5) 0.004(4) -0.003(4) -0.004(3)
C36 0.043(4) 0.031(4) 0.036(5) 0.015(4) -0.003(4) -0.001(3)
C37 0.066(5) 0.032(4) 0.038(5) 0.003(4) 0.001(4) -0.013(4)
C38 0.112(7) 0.030(5) 0.033(5) 0.001(4) -0.004(5) -0.019(5)
C39 0.106(7) 0.039(5) 0.041(5) 0.004(4) 0.014(5) -0.028(5)
C40 0.096(7) 0.045(5) 0.031(5) 0.007(4) -0.005(5) -0.014(5)
C41 0.109(8) 0.047(6) 0.049(6) 0.005(5) 0.017(6) -0.014(6)
C42 0.166(10) 0.093(8) 0.087(8) -0.018(7) 0.018(8) -0.023(8)
C43 0.203(16) 0.108(7) 0.067(9) -0.008(7) 0.050(10) -0.038(8)
C44 0.177(11) 0.106(7) 0.077(7) -0.014(6) 0.026(7) -0.017(8)
C45 0.156(11) 0.075(7) 0.075(8) -0.024(6) 0.019(7) -0.007(7)
C46 0.123(9) 0.056(6) 0.041(6) -0.011(5) 0.011(6) -0.013(6)
C47 0.159(11) 0.053(7) 0.063(7) -0.014(6) 0.013(8) -0.034(7)
C48 0.102(7) 0.031(5) 0.052(6) 0.004(5) -0.011(5) -0.019(5)
C49 0.068(5) 0.031(4) 0.029(5) -0.001(4) -0.009(4) -0.005(4)
C50 0.044(5) 0.060(6) 0.074(7) 0.036(5) -0.002(5) 0.006(4)
C51 0.152(10) 0.049(6) 0.046(6) 0.012(5) -0.019(7) -0.004(6)
C52 0.184(11) 0.210(12) 0.097(8) -0.075(10) 0.042(7) -0.033(9)
C53 0.168(9) 0.249(13) 0.187(12) -0.023(11) 0.035(8) -0.025(9)
C54 0.141(10) 0.32(2) 0.096(8) -0.065(12) 0.062(8) 0.010(13)
Cl1 0.0310(9) 0.0432(11) 0.0517(13) -0.0016(10) 0.0046(9) -0.0051(8)
Cl2 0.0367(10) 0.0459(12) 0.0524(14) -0.0007(11) 0.0092(10) -0.0031(8)
N1 0.027(3) 0.031(3) 0.037(4) 0.012(3) -0.001(3) 0.004(3)
N2 0.018(3) 0.034(4) 0.039(4) 0.010(3) 0.001(3) -0.002(2)
N3 0.018(3) 0.033(3) 0.045(4) 0.013(3) 0.000(3) 0.004(2)
N4 0.031(3) 0.036(4) 0.036(4) 0.013(3) 0.004(3) -0.001(3)
N5 0.018(3) 0.034(4) 0.050(4) 0.004(3) 0.002(3) 0.001(2)
N6 0.014(3) 0.040(4) 0.042(4) 0.007(3) -0.005(3) 0.002(2)
N7 0.027(3) 0.036(4) 0.047(4) 0.013(3) 0.004(3) 0.000(3)
N8 0.026(3) 0.038(4) 0.045(4) 0.010(3) -0.008(3) -0.006(3)
O1 0.015(2) 0.051(3) 0.069(4) 0.003(3) 0.000(3) -0.009(2)
O2 0.019(2) 0.054(3) 0.081(4) 0.031(3) 0.002(3) -0.004(2)
S1 0.0201(8) 0.0376(11) 0.0347(12) 0.0059(9) 0.0016(8) -0.0063(7)
S2 0.0231(9) 0.0438(12) 0.0485(13) 0.0198(11) 0.0025(9) -0.0056(8)

loop_
_atom_type_symbol
_atom_type_description
_atom_type_scat_dispersion_real
_atom_type_scat_dispersion_imag
_atom_type_scat_source
C C 0.0033 0.0016 'International Tables Vol C Tables 4.2.6.8 and 6.1.1.4'
Cl Cl 0.1484 0.1585 'International Tables Vol C Tables 4.2.6.8 and 6.1.1.4'
Cu Cu 0.3201 1.2651 'International Tables Vol C Tables 4.2.6.8 and 6.1.1.4'
H H 0.0000 0.0000 'International Tables Vol C Tables 4.2.6.8 and 6.1.1.4'
N N 0.0061 0.0033 'International Tables Vol C Tables 4.2.6.8 and 6.1.1.4'
O O 0.0106 0.0060 'International Tables Vol C Tables 4.2.6.8 and 6.1.1.4'
S S 0.1246 0.1234 'International Tables Vol C Tables 4.2.6.8 and 6.1.1.4'

loop_
_geom_angle_atom_site_label_1
_geom_angle_atom_site_label_2
_geom_angle_atom_site_label_3
_geom_angle
N2 Cu1 N7 170.3(2)
N2 Cu1 N1 82.1(2)
N7 Cu1 N1 105.8(2)
N2 Cu1 Cl2 89.87(17)
N7 Cu1 Cl2 89.00(18)
N1 Cu1 Cl2 131.38(18)
N2 Cu1 Cl1 85.49(18)
N7 Cu1 Cl1 86.4(2)
N1 Cu1 Cl1 109.99(18)
Cl2 Cu1 Cl1 117.09(8)
N6 Cu2 N3 170.8(2)
N6 Cu2 N5 82.2(2)
N3 Cu2 N5 105.5(2)
N6 Cu2 Cl1 90.09(17)
N3 Cu2 Cl1 88.94(17)
N5 Cu2 Cl1 128.86(18)
N6 Cu2 Cl2 85.05(18)
N3 Cu2 Cl2 87.20(19)
N5 Cu2 Cl2 113.38(18)
Cl1 Cu2 Cl2 116.17(8)
N1 C1 C2 123.7(7)
N1 C1 H1 118.2
C2 C1 H1 118.2
C3 C2 C1 117.8(7)
C3 C2 H2 121.1
C1 C2 H2 121.1
C4 C3 C2 118.2(7)
C4 C3 H3 120.9
C2 C3 H3 120.9
C3 C4 C5 120.5(7)
C3 C4 H4 119.7
C5 C4 H4 119.7
N1 C5 C4 122.1(7)
N1 C5 C6 116.3(5)
C4 C5 C6 121.5(6)
O1 C6 N2 125.5(6)
O1 C6 C5 122.1(6)
N2 C6 C5 112.2(6)
N3 C7 N2 120.8(6)
N3 C7 S1 112.0(5)
N2 C7 S1 127.2(5)
N4 C8 C9 121.6(6)
N4 C8 S1 113.9(5)
C9 C8 S1 124.5(5)
C8 C9 C22 107.3(6)
C8 C9 C10 107.0(6)
C22 C9 C10 109.8(6)
C8 C9 C23 107.5(6)
C22 C9 C23 113.6(6)
C10 C9 C23 111.3(7)
C11 C10 C9 113.7(7)
C11 C10 H10A 108.8
C9 C10 H10A 108.8
C11 C10 H10B 108.8
C9 C10 H10B 108.8
H10A C10 H10B 107.7
C10 C11 C12 109.6(7)
C10 C11 H11A 109.8
C12 C11 H11A 109.7
C10 C11 H11B 109.7
C12 C11 H11B 109.8
H11A C11 H11B 108.2
C13 C12 C11 113.6(8)
C13 C12 H12A 108.9
C11 C12 H12A 108.8
C13 C12 H12B 108.9
C11 C12 H12B 108.9
H12A C12 H12B 107.7
C24 C13 C12 111.5(7)
C24 C13 C14 106.5(7)
C12 C13 C14 109.6(8)
C24 C13 C22 114.2(7)
C12 C13 C22 108.4(6)
C14 C13 C22 106.4(6)
C15 C14 C19 116.0(9)
C15 C14 C13 121.5(9)
C19 C14 C13 122.5(8)
C16 C15 C14 126.2(12)
C16 C15 H15 116.9
C14 C15 H15 116.9
C15 C16 C17 118.1(12)
C15 C16 H16 121.0
C17 C16 H16 121.0
C18 C17 C16 116.4(12)
C18 C17 C25 128.0(15)
C16 C17 C25 115.5(14)
C19 C18 C17 123.6(13)
C19 C18 H18 118.2
C17 C18 H18 118.2
C18 C19 C14 119.6(10)
C18 C19 C20 118.8(10)
C14 C19 C20 121.6(8)
C19 C20 C21 117.3(8)
C19 C20 H20A 108.0
C21 C20 H20A 108.0
C19 C20 H20B 108.0
C21 C20 H20B 108.0
H20A C20 H20B 107.2
C22 C21 C20 110.5(7)
C22 C21 H21A 109.5
C20 C21 H21A 109.5
C22 C21 H21B 109.5
C20 C21 H21B 109.5
H21A C21 H21B 108.1
C21 C22 C9 114.6(6)
C21 C22 C13 111.7(6)
C9 C22 C13 115.7(6)
C21 C22 H22 104.4
C9 C22 H22 104.4
C13 C22 H22 104.4
C9 C23 H23A 109.5
C9 C23 H23B 109.5
H23A C23 H23B 109.5
C9 C23 H23C 109.5
H23A C23 H23C 109.5
H23B C23 H23C 109.5
C13 C24 H24A 109.5
C13 C24 H24B 109.5
H24A C24 H24B 109.5
C13 C24 H24C 109.5
H24A C24 H24C 109.5
H24B C24 H24C 109.5
C26 C25 C27 118.2(16)
C26 C25 C17 109.2(16)
C27 C25 C17 112.3(15)
C26 C25 H25 105.3
C27 C25 H25 105.3
C17 C25 H25 105.3
C25 C26 H26A 108.3
C25 C26 H26B 108.5
H26A C26 H26B 109.5
C25 C26 H26C 111.6
H26A C26 H26C 109.5
H26B C26 H26C 109.5
C25 C27 H27A 109.5
C25 C27 H27B 109.5
H27A C27 H27B 109.5
C25 C27 H27C 109.5
H27A C27 H27C 109.5
H27B C27 H27C 109.5
N5 C28 C29 122.3(7)
N5 C28 H28 118.8
C29 C28 H28 118.8
C30 C29 C28 119.1(7)
C30 C29 H29 120.4
C28 C29 H29 120.4
C29 C30 C31 119.9(7)
C29 C30 H30 120.1
C31 C30 H30 120.1
C30 C31 C32 119.0(7)
C30 C31 H31 120.5
C32 C31 H31 120.5
N5 C32 C31 121.4(7)
N5 C32 C33 116.5(6)
C31 C32 C33 122.0(6)
O2 C33 N6 125.4(7)
O2 C33 C32 122.2(6)
N6 C33 C32 112.4(6)
N7 C34 N6 122.1(6)
N7 C34 S2 111.1(5)
N6 C34 S2 126.6(5)
N8 C35 C36 123.3(6)
N8 C35 S2 114.5(5)
C36 C35 S2 122.1(5)
C37 C36 C35 108.0(6)
C37 C36 C50 111.8(7)
C35 C36 C50 105.5(6)
C37 C36 C49 109.1(6)
C35 C36 C49 107.4(6)
C50 C36 C49 114.8(7)
C36 C37 C38 113.4(7)
C36 C37 H37A 108.9
C38 C37 H37A 108.9
C36 C37 H37B 108.9
C38 C37 H37B 108.9
H37A C37 H37B 107.7
C39 C38 C37 111.7(7)
C39 C38 H38A 109.3
C37 C38 H38A 109.3
C39 C38 H38B 109.3
C37 C38 H38B 109.3
H38A C38 H38B 107.9
C38 C39 C40 113.6(7)
C38 C39 H39A 108.9
C40 C39 H39A 108.9
C38 C39 H39B 108.9
C40 C39 H39B 108.9
H39A C39 H39B 107.7
C39 C40 C41 112.2(8)
C39 C40 C49 107.9(6)
C41 C40 C49 108.8(7)
C39 C40 C51 108.9(7)
C41 C40 C51 105.8(8)
C49 C40 C51 113.4(8)
C42 C41 C46 116.9(10)
C42 C41 C40 119.5(9)
C46 C41 C40 123.5(9)
C41 C42 C43 121.0(12)
C41 C42 H42 119.5
C43 C42 H42 119.5
C44 C43 C42 121.7(14)
C44 C43 H43 119.1
C42 C43 H43 119.1
C43 C44 C45 115.1(14)
C43 C44 C52 128.0(15)
C45 C44 C52 116.3(13)
C46 C45 C44 125.6(12)
C46 C45 H45 117.2
C44 C45 H45 117.2
C45 C46 C41 119.3(10)
C45 C46 C47 120.9(10)
C41 C46 C47 119.7(9)
C48 C47 C46 116.2(8)
C48 C47 H47A 108.2
C46 C47 H47A 108.2
C48 C47 H47B 108.2
C46 C47 H47B 108.2
H47A C47 H47B 107.4
C47 C48 C49 109.9(8)
C47 C48 H48A 109.7
C49 C48 H48A 109.7
C47 C48 H48B 109.7
C49 C48 H48B 109.7
H48A C48 H48B 108.2
C48 C49 C36 115.5(7)
C48 C49 C40 111.1(6)
C36 C49 C40 115.6(6)
C48 C49 H49 104.4
C36 C49 H49 104.4
C40 C49 H49 104.4
C36 C50 H50A 109.5
C36 C50 H50B 109.5
H50A C50 H50B 109.5
C36 C50 H50C 109.5
H50A C50 H50C 109.5
H50B C50 H50C 109.5
C40 C51 H51A 109.5
C40 C51 H51B 109.5
H51A C51 H51B 109.5
C40 C51 H51C 109.5
H51A C51 H51C 109.5
H51B C51 H51C 109.5
C54 C52 C53 99.2(15)
C54 C52 C44 100.6(14)
C53 C52 C44 110.8(14)
C54 C52 H52 114.8
C53 C52 H52 114.8
C44 C52 H52 114.8
C52 C53 H53A 109.5
C52 C53 H53B 109.5
H53A C53 H53B 109.5
C52 C53 H53C 109.5
H53A C53 H53C 109.5
H53B C53 H53C 109.5
C52 C54 H54A 109.5
C52 C54 H54B 109.5
H54A C54 H54B 109.5
C52 C54 H54C 109.5
H54A C54 H54C 109.5
H54B C54 H54C 109.5
Cu2 Cl1 Cu1 63.03(6)
Cu1 Cl2 Cu2 63.71(6)
C1 N1 C5 117.7(6)
C1 N1 Cu1 129.6(5)
C5 N1 Cu1 112.7(4)
C6 N2 C7 119.6(5)
C6 N2 Cu1 116.2(5)
C7 N2 Cu1 124.0(4)
C7 N3 N4 113.3(5)
C7 N3 Cu2 123.7(5)
N4 N3 Cu2 122.7(4)
C8 N4 N3 112.9(6)
C28 N5 C32 118.2(6)
C28 N5 Cu2 129.6(5)
C32 N5 Cu2 112.2(4)
C34 N6 C33 119.6(6)
C34 N6 Cu2 123.7(4)
C33 N6 Cu2 116.6(5)
C34 N7 N8 115.6(6)
C34 N7 Cu1 122.9(5)
N8 N7 Cu1 121.2(4)
C35 N8 N7 110.8(6)
C7 S1 C8 87.8(3)
C35 S2 C34 88.0(3)

loop_
_geom_bond_atom_site_label_1
_geom_bond_atom_site_label_2
_geom_bond_distance
Cu1 N2 1.962(5)
Cu1 N7 1.966(6)
Cu1 N1 2.027(5)
Cu1 Cl2 2.356(2)
Cu1 Cl1 2.614(2)
Cu2 N6 1.946(6)
Cu2 N3 1.967(6)
Cu2 N5 2.034(5)
Cu2 Cl1 2.394(2)
Cu2 Cl2 2.601(2)
C1 N1 1.316(8)
C1 C2 1.387(9)
C1 H1 0.9300
C2 C3 1.391(10)
C2 H2 0.9300
C3 C4 1.356(10)
C3 H3 0.9300
C4 C5 1.368(9)
C4 H4 0.9300
C5 N1 1.338(8)
C5 C6 1.514(9)
C6 O1 1.210(7)
C6 N2 1.358(8)
C7 N3 1.321(8)
C7 N2 1.358(8)
C7 S1 1.721(6)
C8 N4 1.275(8)
C8 C9 1.535(10)
C8 S1 1.731(7)
C9 C22 1.542(10)
C9 C10 1.538(10)
C9 C23 1.556(10)
C10 C11 1.528(11)
C10 H10A 0.9700
C10 H10B 0.9700
C11 C12 1.533(12)
C11 H11A 0.9700
C11 H11B 0.9700
C12 C13 1.528(12)
C12 H12A 0.9700
C12 H12B 0.9700
C13 C24 1.507(11)
C13 C14 1.527(12)
C13 C22 1.571(10)
C14 C15 1.384(12)
C14 C19 1.399(12)
C15 C16 1.324(15)
C15 H15 0.9300
C16 C17 1.446(17)
C16 H16 0.9300
C17 C18 1.378(16)
C17 C25 1.587(19)
C18 C19 1.371(14)
C18 H18 0.9300
C19 C20 1.484(13)
C20 C21 1.512(12)
C20 H20A 0.9700
C20 H20B 0.9700
C21 C22 1.517(10)
C21 H21A 0.9700
C21 H21B 0.9700
C22 H22 0.9800
C23 H23A 0.9600
C23 H23B 0.9600
C23 H23C 0.9600
C24 H24A 0.9600
C24 H24B 0.9600
C24 H24C 0.9600
C25 C26 1.455(15)
C25 C27 1.54(2)
C25 H25 0.9800
C26 H26A 0.9601
C26 H26B 0.9598
C26 H26C 0.9599
C27 H27A 0.9600
C27 H27B 0.9600
C27 H27C 0.9600
C28 N5 1.337(9)
C28 C29 1.364(9)
C28 H28 0.9300
C29 C30 1.355(10)
C29 H29 0.9300
C30 C31 1.367(10)
C30 H30 0.9300
C31 C32 1.370(9)
C31 H31 0.9300
C32 N5 1.353(8)
C32 C33 1.489(9)
C33 O2 1.208(7)
C33 N6 1.371(8)
C34 N7 1.314(8)
C34 N6 1.340(8)
C34 S2 1.747(7)
C35 N8 1.301(8)
C35 C36 1.516(10)
C35 S2 1.746(7)
C36 C37 1.511(10)
C36 C50 1.533(10)
C36 C49 1.549(10)
C37 C38 1.515(10)
C37 H37A 0.9700
C37 H37B 0.9700
C38 C39 1.486(11)
C38 H38A 0.9700
C38 H38B 0.9700
C39 C40 1.522(11)
C39 H39A 0.9700
C39 H39B 0.9700
C40 C41 1.524(13)
C40 C49 1.554(11)
C40 C51 1.557(13)
C41 C42 1.332(15)
C41 C46 1.400(12)
C42 C43 1.476(17)
C42 H42 0.9300
C43 C44 1.309(16)
C43 H43 0.9300
C44 C45 1.376(17)
C44 C52 1.595(19)
C45 C46 1.362(14)
C45 H45 0.9300
C46 C47 1.506(13)
C47 C48 1.493(13)
C47 H47A 0.9700
C47 H47B 0.9700
C48 C49 1.514(10)
C48 H48A 0.9700
C48 H48B 0.9700
C49 H49 0.9800
C50 H50A 0.9600
C50 H50B 0.9600
C50 H50C 0.9600
C51 H51A 0.9600
C51 H51B 0.9600
C51 H51C 0.9600
C52 C54 1.470(17)
C52 C53 1.496(17)
C52 H52 0.9800
C53 H53A 0.9600
C53 H53B 0.9600
C53 H53C 0.9600
C54 H54A 0.9600
C54 H54B 0.9600
C54 H54C 0.9600
N3 N4 1.375(8)
N7 N8 1.396(8)

loop_
_geom_torsion_atom_site_label_1
_geom_torsion_atom_site_label_2
_geom_torsion_atom_site_label_3
_geom_torsion_atom_site_label_4
_geom_torsion
N1 C1 C2 C3 -1.6(14)
C1 C2 C3 C4 1.6(13)
C2 C3 C4 C5 -0.6(13)
C3 C4 C5 N1 -0.5(12)
C3 C4 C5 C6 -176.1(7)
N1 C5 C6 O1 -179.7(6)
C4 C5 C6 O1 -3.9(11)
N1 C5 C6 N2 -4.3(8)
C4 C5 C6 N2 171.5(7)
N4 C8 C9 C22 -65.6(9)
S1 C8 C9 C22 111.7(6)
N4 C8 C9 C10 52.2(9)
S1 C8 C9 C10 -130.5(6)
N4 C8 C9 C23 171.9(7)
S1 C8 C9 C23 -10.8(9)
C8 C9 C10 C11 -168.2(7)
C22 C9 C10 C11 -52.0(9)
C23 C9 C10 C11 74.6(9)
C9 C10 C11 C12 56.5(11)
C10 C11 C12 C13 -58.6(11)
C11 C12 C13 C24 -71.9(10)
C11 C12 C13 C14 170.3(7)
C11 C12 C13 C22 54.6(10)
C24 C13 C14 C15 -83.1(11)
C12 C13 C14 C15 37.7(12)
C22 C13 C14 C15 154.7(9)
C24 C13 C14 C19 93.1(10)
C12 C13 C14 C19 -146.0(9)
C22 C13 C14 C19 -29.1(11)
C19 C14 C15 C16 1.5(19)
C13 C14 C15 C16 178.0(13)
C14 C15 C16 C17 1(2)
C15 C16 C17 C18 -3(2)
C15 C16 C17 C25 179.2(14)
C16 C17 C18 C19 2(2)
C25 C17 C18 C19 179.6(15)
C17 C18 C19 C14 0.5(19)
C17 C18 C19 C20 179.1(11)
C15 C14 C19 C18 -2.4(16)
C13 C14 C19 C18 -178.9(10)
C15 C14 C19 C20 179.0(10)
C13 C14 C19 C20 2.5(15)
C18 C19 C20 C21 178.9(10)
C14 C19 C20 C21 -2.5(16)
C19 C20 C21 C22 30.9(13)
C20 C21 C22 C9 165.7(7)
C20 C21 C22 C13 -60.2(10)
C8 C9 C22 C21 -62.1(8)
C10 C9 C22 C21 -178.1(6)
C23 C9 C22 C21 56.6(9)
C8 C9 C22 C13 165.7(6)
C10 C9 C22 C13 49.7(8)
C23 C9 C22 C13 -75.6(8)
C24 C13 C22 C21 -59.4(9)
C12 C13 C22 C21 175.6(7)
C14 C13 C22 C21 57.8(9)
C24 C13 C22 C9 74.1(9)
C12 C13 C22 C9 -50.9(9)
C14 C13 C22 C9 -168.7(7)
C18 C17 C25 C26 -10(3)
C16 C17 C25 C26 166.7(17)
C18 C17 C25 C27 122.7(18)
C16 C17 C25 C27 -60(2)
N5 C28 C29 C30 0.1(13)
C28 C29 C30 C31 -0.8(13)
C29 C30 C31 C32 0.2(12)
C30 C31 C32 N5 1.0(11)
C30 C31 C32 C33 177.6(7)
N5 C32 C33 O2 -178.6(7)
C31 C32 C33 O2 4.7(12)
N5 C32 C33 N6 1.6(9)
C31 C32 C33 N6 -175.0(7)
N8 C35 C36 C37 -130.4(8)
S2 C35 C36 C37 53.7(8)
N8 C35 C36 C50 -10.7(11)
S2 C35 C36 C50 173.4(6)
N8 C35 C36 C49 112.1(8)
S2 C35 C36 C49 -63.8(8)
C35 C36 C37 C38 -167.7(7)
C50 C36 C37 C38 76.7(9)
C49 C36 C37 C38 -51.3(9)
C36 C37 C38 C39 55.9(10)
C37 C38 C39 C40 -57.5(11)
C38 C39 C40 C41 173.7(8)
C38 C39 C40 C49 54.0(10)
C38 C39 C40 C51 -69.5(10)
C39 C40 C41 C42 42.7(14)
C49 C40 C41 C42 162.0(10)
C51 C40 C41 C42 -75.9(13)
C39 C40 C41 C46 -141.9(10)
C49 C40 C41 C46 -22.6(13)
C51 C40 C41 C46 99.5(11)
C46 C41 C42 C43 5(2)
C40 C41 C42 C43 -179.5(12)
C41 C42 C43 C44 -4(3)
C42 C43 C44 C45 4(3)
C42 C43 C44 C52 173.8(15)
C43 C44 C45 C46 -5(3)
C52 C44 C45 C46 -176.1(13)
C44 C45 C46 C41 6(2)
C44 C45 C46 C47 -178.6(14)
C42 C41 C46 C45 -5.6(18)
C40 C41 C46 C45 178.9(11)
C42 C41 C46 C47 178.7(11)
C40 C41 C46 C47 3.2(17)
C45 C46 C47 C48 171.4(11)
C41 C46 C47 C48 -13.1(16)
C46 C47 C48 C49 42.7(12)
C47 C48 C49 C36 162.1(8)
C47 C48 C49 C40 -63.7(10)
C37 C36 C49 C48 -176.9(7)
C35 C36 C49 C48 -60.1(8)
C50 C36 C49 C48 56.8(9)
C37 C36 C49 C40 51.0(9)
C35 C36 C49 C40 167.8(7)
C50 C36 C49 C40 -75.3(9)
C39 C40 C49 C48 174.2(7)
C41 C40 C49 C48 52.2(10)
C51 C40 C49 C48 -65.2(10)
C39 C40 C49 C36 -51.7(10)
C41 C40 C49 C36 -173.7(7)
C51 C40 C49 C36 68.9(9)
C43 C44 C52 C54 90(2)
C45 C44 C52 C54 -99.7(19)
C43 C44 C52 C53 -14(3)
C45 C44 C52 C53 156.2(16)
C2 C1 N1 C5 0.5(12)
C2 C1 N1 Cu1 177.6(6)
C4 C5 N1 C1 0.6(11)
C6 C5 N1 C1 176.4(6)
C4 C5 N1 Cu1 -176.9(6)
C6 C5 N1 Cu1 -1.2(7)
O1 C6 N2 C7 7.0(11)
C5 C6 N2 C7 -168.2(6)
O1 C6 N2 Cu1 -176.8(6)
C5 C6 N2 Cu1 8.0(7)
N3 C7 N2 C6 173.7(6)
S1 C7 N2 C6 -3.5(9)
N3 C7 N2 Cu1 -2.2(9)
S1 C7 N2 Cu1 -179.4(4)
N2 C7 N3 N4 -175.5(6)
S1 C7 N3 N4 2.1(8)
N2 C7 N3 Cu2 -1.8(9)
S1 C7 N3 Cu2 175.8(3)
C9 C8 N4 N3 177.4(6)
S1 C8 N4 N3 -0.1(8)
C7 N3 N4 C8 -1.3(9)
Cu2 N3 N4 C8 -175.1(5)
C29 C28 N5 C32 1.1(12)
C29 C28 N5 Cu2 -178.7(6)
C31 C32 N5 C28 -1.7(11)
C33 C32 N5 C28 -178.4(6)
C31 C32 N5 Cu2 178.2(6)
C33 C32 N5 Cu2 1.5(8)
N7 C34 N6 C33 -174.6(7)
S2 C34 N6 C33 0.6(10)
N7 C34 N6 Cu2 1.6(10)
S2 C34 N6 Cu2 176.7(4)
O2 C33 N6 C34 -7.6(12)
C32 C33 N6 C34 172.2(6)
O2 C33 N6 Cu2 176.1(6)
C32 C33 N6 Cu2 -4.2(8)
N6 C34 N7 N8 177.1(6)
S2 C34 N7 N8 1.3(8)
N6 C34 N7 Cu1 3.6(10)
S2 C34 N7 Cu1 -172.2(3)
C36 C35 N8 N7 -177.3(7)
S2 C35 N8 N7 -1.1(8)
C34 N7 N8 C35 -0.2(9)
Cu1 N7 N8 C35 173.5(5)
N3 C7 S1 C8 -1.7(5)
N2 C7 S1 C8 175.7(6)
N4 C8 S1 C7 1.1(6)
C9 C8 S1 C7 -176.4(6)
N8 C35 S2 C34 1.6(6)
C36 C35 S2 C34 177.8(6)
N7 C34 S2 C35 -1.6(6)
N6 C34 S2 C35 -177.1(7)
